data_7251950
loop_
_publ_author_name
'Krivoshein, Arcadius V.'
'Fonari, Marina S.'
'Averkiev, Boris B.'
'Khrustalev, Victor N.'
'Sena, Victoria'
'Timofeeva, Tatiana V.'

_publ_section_title
;
 Structural determinants of H-bonded layer and ribbon formation in
 crystals of \a-, \b-, and \g-substituted primary amides
;
_journal_issue 16
_journal_name_full CrystEngComm
_journal_page_first 2648
_journal_page_last 2657
_journal_paper_doi 10.1039/D6CE00075D
_journal_volume 28
_journal_year 2026
_chemical_formula_moiety 'C8 H9 N O'
_chemical_formula_sum 'C8 H9 N O'
_chemical_formula_weight 135.16
_chemical_name_systematic 2-phenylacetamide
_space_group_crystal_system monoclinic
_space_group_IT_number 15
_space_group_name_Hall '-C 2yc'
_space_group_name_H-M_alt 'C 1 2/c 1'
_atom_sites_solution_hydrogens mixed
_atom_sites_solution_primary dual
_audit_creation_date 2025-04-24
_audit_creation_method
;
Olex2 1.5
(compiled 2025.04.05 svn.rf049d14d for OlexSys, GUI svn.r7224)
;
_audit_update_record
;
2025-08-03 deposited with the CCDC.	2026-03-17 downloaded from the CCDC.
;
_cell_angle_alpha 90
_cell_angle_beta 90.386(6)
_cell_angle_gamma 90
_cell_formula_units_Z 32
_cell_length_a 19.433(9)
_cell_length_b 11.133(5)
_cell_length_c 27.951(13)
_cell_measurement_reflns_used 1827
_cell_measurement_temperature 215(2)
_cell_measurement_theta_max 21.60
_cell_measurement_theta_min 2.89
_cell_volume 6047(5)
_computing_cell_refinement 'Bruker SAINT'
_computing_data_collection 'Bruker APEX2'
_computing_data_reduction 'Bruker SAINT'
_computing_molecular_graphics 'Olex2 1.5 (Dolomanov et al., 2009)'
_computing_publication_material 'Olex2 1.5 (Dolomanov et al., 2009)'
_computing_structure_refinement 'XL  (Sheldrick, 2008)'
_computing_structure_solution 'SHELXT 2014/4 (Sheldrick, 2014)'
_diffrn_ambient_temperature 215.15
_diffrn_measured_fraction_theta_full 1.000
_diffrn_measured_fraction_theta_max 1.000
_diffrn_measurement_device_type 'Bruker APEX-II CCD'
_diffrn_measurement_method '\f and \w scans'
_diffrn_radiation_type MoK\a
_diffrn_radiation_wavelength 0.71073
_diffrn_reflns_av_R_equivalents 0.1094
_diffrn_reflns_av_unetI/netI 0.0864
_diffrn_reflns_Laue_measured_fraction_full 1.000
_diffrn_reflns_Laue_measured_fraction_max 1.000
_diffrn_reflns_limit_h_max 23
_diffrn_reflns_limit_h_min -23
_diffrn_reflns_limit_k_max 13
_diffrn_reflns_limit_k_min -13
_diffrn_reflns_limit_l_max 34
_diffrn_reflns_limit_l_min -34
_diffrn_reflns_number 33209
_diffrn_reflns_point_group_measured_fraction_full 1.000
_diffrn_reflns_point_group_measured_fraction_max 1.000
_diffrn_reflns_theta_full 25.242
_diffrn_reflns_theta_max 26.022
_diffrn_reflns_theta_min 1.457
_exptl_absorpt_coefficient_mu 0.079
_exptl_absorpt_correction_T_max 0.7460
_exptl_absorpt_correction_T_min 0.5719
_exptl_absorpt_correction_type multi-scan
_exptl_absorpt_process_details 'SADABS (Bruker, 2003)'
_exptl_crystal_colour colorless
_exptl_crystal_density_diffrn 1.188
_exptl_crystal_description plate
_exptl_crystal_F_000 2304
_exptl_crystal_recrystallization_method 'Re-crystallisation from solvent'
_exptl_crystal_size_max 0.2
_exptl_crystal_size_mid 0.2
_exptl_crystal_size_min 0.1
_refine_diff_density_max 0.161
_refine_diff_density_min -0.179
_refine_diff_density_rms 0.047
_refine_ls_extinction_method none
_refine_ls_goodness_of_fit_ref 0.975
_refine_ls_hydrogen_treatment mixed
_refine_ls_matrix_type full
_refine_ls_number_parameters 393
_refine_ls_number_reflns 5953
_refine_ls_number_restraints 4
_refine_ls_restrained_S_all 0.976
_refine_ls_R_factor_all 0.1804
_refine_ls_R_factor_gt 0.0653
_refine_ls_shift/su_max 0.000
_refine_ls_shift/su_mean 0.000
_refine_ls_structure_factor_coef Fsqd
_refine_ls_weighting_details 'w=1/[\s^2^(Fo^2^)+(0.0808P)^2^] where P=(Fo^2^+2Fc^2^)/3'
_refine_ls_weighting_scheme calc
_refine_ls_wR_factor_gt 0.1433
_refine_ls_wR_factor_ref 0.1897
_reflns_Friedel_coverage 0.000
_reflns_number_gt 2414
_reflns_number_total 5953
_reflns_threshold_expression 'I > 2\s(I)'
_cod_data_source_file d6ce00075d2.cif
_cod_data_source_block avk12a_comp_4
_cod_depositor_comments
;
The following automatic conversions were performed:

data item '_exptl_absorpt_correction_type' value 'multi scan' was
changed to 'multi-scan' in accordance with the
/home/data/users/saulius/crontab/automatic-downloads/current/RSC/lib/dictionaries/cif_core.dic
dictionary named 'cif_core.dic' version 2.4.2 last updated on
2011-04-26.

Automatic conversion script
Id: cif_fix_values 8170 2020-07-09 18:12:32Z antanas 
;
_cod_database_code 7251950
_shelx_shelxl_version_number 2014/7
_shelx_space_group_comment
;
The symmetry employed for this shelxl refinement is uniquely defined
by the following loop, which should always be used as a source of
symmetry information in preference to the above space-group names.
They are only intended as comments.
;
_shelx_estimated_absorpt_t_max 0.992
_shelx_estimated_absorpt_t_min 0.984
_olex2_refinement_description
;
1. Fixed Uiso
 At 1.2 times of:
  All C(H) groups, All C(H,H) groups
2. Restrained distances
 N1B-H1BA \\sim N1B-H1BB
 with sigma of 0.02
 C8B-C3B \\sim C8C-C3C
 with sigma of 0.005
 C5B-C4B \\sim C5C-C4C
 with sigma of 0.005
 C4B-C3B \\sim C4C-C3C
 with sigma of 0.005
3.a Secondary CH2 refined with riding coordinates:
 C2A(H2AA,H2AB), C2B(H2BA,H2BB), C2C(H2CA,H2CB), C2D(H2DA,H2DB)
3.b Aromatic/amide H refined with riding coordinates:
 C4A(H4A), C5A(H5A), C6A(H6A), C7A(H7A), C8A(H8A), C4B(H4B), C5B(H5B),
 C6B(H6B), C7B(H7B), C8B(H8B), C4C(H4C), C5C(H5C), C6C(H6C), C7C(H7C), C8C(H8C),
  C4D(H4D), C5D(H5D), C6D(H6D), C7D(H7D), C8D(H8D)
;
_olex2_submission_special_instructions 'No special instructions were received'

loop_
_space_group_symop_operation_xyz
'x, y, z'
'-x, y, -z+1/2'
'x+1/2, y+1/2, z'
'-x+1/2, y+1/2, -z+1/2'
'-x, -y, -z'
'x, -y, z-1/2'
'-x+1/2, -y+1/2, -z'
'x+1/2, -y+1/2, z-1/2'

loop_
_atom_site_label
_atom_site_type_symbol
_atom_site_fract_x
_atom_site_fract_y
_atom_site_fract_z
_atom_site_U_iso_or_equiv
_atom_site_adp_type
_atom_site_occupancy
_atom_site_site_symmetry_order
_atom_site_calc_flag
_atom_site_refinement_flags_posn
_atom_site_refinement_flags_adp
_atom_site_refinement_flags_occupancy
_atom_site_disorder_assembly
_atom_site_disorder_group
C1A C 0.17288(16) 0.2329(3) 0.05083(11) 0.0477(8) Uani 1 1 d . . . . .
N1A N 0.18046(16) 0.3379(2) 0.03002(11) 0.0526(8) Uani 1 1 d . . . . .
H1AA H 0.1445(19) 0.396(3) 0.0366(12) 0.097(13) Uiso 1 1 d . . . . .
H1AB H 0.211(2) 0.349(3) 0.0072(13) 0.090(14) Uiso 1 1 d . . . . .
O1A O 0.21069(11) 0.14690(17) 0.04112(8) 0.0628(7) Uani 1 1 d . . . . .
C2A C 0.11593(18) 0.2222(3) 0.08618(13) 0.0690(11) Uani 1 1 d . . . . .
H2AA H 0.0742 0.1952 0.0695 0.083 Uiso 1 1 calc R U . . .
H2AB H 0.1065 0.3016 0.0998 0.083 Uiso 1 1 calc R U . . .
C3A C 0.13199(17) 0.1366(3) 0.12593(12) 0.0509(9) Uani 1 1 d . . . . .
C4A C 0.18288(19) 0.1644(3) 0.15917(14) 0.0706(11) Uani 1 1 d . . . . .
H4A H 0.2061 0.2382 0.1568 0.085 Uiso 1 1 calc R U . . .
C5A C 0.1999(2) 0.0868(5) 0.19520(14) 0.0871(13) Uani 1 1 d . . . . .
H5A H 0.2353 0.1070 0.2169 0.104 Uiso 1 1 calc R U . . .
C6A C 0.1663(2) -0.0187(4) 0.19992(15) 0.0846(13) Uani 1 1 d . . . . .
H6A H 0.1776 -0.0713 0.2251 0.102 Uiso 1 1 calc R U . . .
C7A C 0.1165(2) -0.0479(3) 0.16815(16) 0.0828(12) Uani 1 1 d . . . . .
H7A H 0.0934 -0.1217 0.1711 0.099 Uiso 1 1 calc R U . . .
C8A C 0.09894(19) 0.0295(3) 0.13120(14) 0.0685(10) Uani 1 1 d . . . . .
H8A H 0.0639 0.0079 0.1095 0.082 Uiso 1 1 calc R U . . .
C1B C 0.41775(16) 0.4765(3) 0.04473(12) 0.0520(9) Uani 1 1 d . . . . .
N1B N 0.43047(15) 0.5854(2) 0.02929(11) 0.0559(8) Uani 1 1 d D . . . .
H1BA H 0.4651(16) 0.600(3) 0.0068(11) 0.086(13) Uiso 1 1 d D . . . .
H1BB H 0.4010(16) 0.644(3) 0.0381(12) 0.086(12) Uiso 1 1 d D . . . .
O1B O 0.45450(12) 0.39059(18) 0.03346(9) 0.0729(8) Uani 1 1 d . . . . .
C2B C 0.35644(16) 0.4581(3) 0.07595(13) 0.0652(10) Uani 1 1 d . . . . .
H2BA H 0.3211 0.4133 0.0582 0.078 Uiso 1 1 calc R U . . .
H2BB H 0.3371 0.5363 0.0847 0.078 Uiso 1 1 calc R U . . .
C3B C 0.37562(14) 0.3903(3) 0.12057(11) 0.0454(8) Uani 1 1 d D . . . .
C4B C 0.40936(19) 0.4464(3) 0.15684(15) 0.0761(11) Uani 1 1 d D . . . .
H4B H 0.4203 0.5284 0.1540 0.091 Uiso 1 1 calc R U . . .
C5B C 0.4276(2) 0.3863(5) 0.19714(16) 0.0951(14) Uani 1 1 d D . . . .
H5B H 0.4517 0.4266 0.2216 0.114 Uiso 1 1 calc R U . . .
C6B C 0.4114(2) 0.2683(5) 0.20257(16) 0.0913(15) Uani 1 1 d . . . . .
H6B H 0.4237 0.2273 0.2308 0.110 Uiso 1 1 calc R U . . .
C7B C 0.3773(2) 0.2105(4) 0.16685(18) 0.0822(12) Uani 1 1 d . . . . .
H7B H 0.3664 0.1286 0.1699 0.099 Uiso 1 1 calc R U . . .
C8B C 0.35880(17) 0.2724(3) 0.12616(13) 0.0628(10) Uani 1 1 d D . . . .
H8B H 0.3342 0.2327 0.1018 0.075 Uiso 1 1 calc R U . . .
C1C C 0.04711(17) 0.6080(3) 0.05062(12) 0.0523(8) Uani 1 1 d . . . . .
N1C N -0.00946(15) 0.6457(3) 0.02995(11) 0.0548(8) Uani 1 1 d . . . . .
H1CA H -0.0280(15) 0.599(3) 0.0035(11) 0.064(10) Uiso 1 1 d . . . . .
H1CB H -0.0249(16) 0.714(3) 0.0358(11) 0.062(10) Uiso 1 1 d . . . . .
O1C O 0.07251(12) 0.50919(18) 0.04058(9) 0.0713(7) Uani 1 1 d . . . . .
C2C C 0.0808(2) 0.6910(3) 0.08586(14) 0.0752(12) Uani 1 1 d . . . . .
H2CA H 0.0464 0.7475 0.0980 0.090 Uiso 1 1 calc R U . . .
H2CB H 0.1164 0.7376 0.0695 0.090 Uiso 1 1 calc R U . . .
C3C C 0.11283(16) 0.6253(3) 0.12718(12) 0.0508(9) Uani 1 1 d D . . . .
C4C C 0.18154(18) 0.6026(3) 0.12923(13) 0.0693(10) Uani 1 1 d D . . . .
H4C H 0.2100 0.6300 0.1044 0.083 Uiso 1 1 calc R U . . .
C5C C 0.2100(2) 0.5408(4) 0.16662(17) 0.0879(13) Uani 1 1 d D . . . .
H5C H 0.2578 0.5280 0.1676 0.105 Uiso 1 1 calc R U . . .
C6C C 0.1706(3) 0.4980(4) 0.20213(16) 0.0876(13) Uani 1 1 d . . . . .
H6C H 0.1905 0.4542 0.2274 0.105 Uiso 1 1 calc R U . . .
C7C C 0.1023(3) 0.5187(4) 0.20092(16) 0.0903(13) Uani 1 1 d . . . . .
H7C H 0.0744 0.4899 0.2257 0.108 Uiso 1 1 calc R U . . .
C8C C 0.07325(19) 0.5815(3) 0.16376(15) 0.0756(11) Uani 1 1 d D . . . .
H8C H 0.0255 0.5947 0.1633 0.091 Uiso 1 1 calc R U . . .
C1D C 0.30144(18) 0.8584(3) 0.04859(12) 0.0559(9) Uani 1 1 d . . . . .
N1D N 0.24197(15) 0.8962(3) 0.03185(12) 0.0573(8) Uani 1 1 d . . . . .
H1DA H 0.2252(15) 0.962(3) 0.0409(10) 0.050(9) Uiso 1 1 d . . . . .
H1DB H 0.219(2) 0.845(4) 0.0085(15) 0.118(17) Uiso 1 1 d . . . . .
O1D O 0.32483(12) 0.75909(19) 0.03692(9) 0.0757(8) Uani 1 1 d . . . . .
C2D C 0.34091(19) 0.9395(3) 0.08171(14) 0.0724(11) Uani 1 1 d . . . . .
H2DA H 0.3790 0.9763 0.0641 0.087 Uiso 1 1 calc R U . . .
H2DB H 0.3106 1.0041 0.0926 0.087 Uiso 1 1 calc R U . . .
C3D C 0.36916(18) 0.8747(3) 0.12429(12) 0.0511(9) Uani 1 1 d . . . . .
C4D C 0.43792(18) 0.8569(3) 0.13110(14) 0.0668(10) Uani 1 1 d . . . . .
H4D H 0.4688 0.8863 0.1082 0.080 Uiso 1 1 calc R U . . .
C5D C 0.4633(2) 0.7976(4) 0.17020(19) 0.0848(13) Uani 1 1 d . . . . .
H5D H 0.5110 0.7860 0.1738 0.102 Uiso 1 1 calc R U . . .
C6D C 0.4197(3) 0.7558(4) 0.20363(17) 0.0986(16) Uani 1 1 d . . . . .
H6D H 0.4368 0.7170 0.2311 0.118 Uiso 1 1 calc R U . . .
C7D C 0.3512(3) 0.7702(5) 0.19746(18) 0.1073(17) Uani 1 1 d . . . . .
H7D H 0.3207 0.7385 0.2201 0.129 Uiso 1 1 calc R U . . .
C8D C 0.3258(2) 0.8308(4) 0.15826(17) 0.0833(12) Uani 1 1 d . . . . .
H8D H 0.2781 0.8421 0.1549 0.100 Uiso 1 1 calc R U . . .

loop_
_atom_site_aniso_label
_atom_site_aniso_U_11
_atom_site_aniso_U_22
_atom_site_aniso_U_33
_atom_site_aniso_U_23
_atom_site_aniso_U_13
_atom_site_aniso_U_12
C1A 0.0498(19) 0.0351(18) 0.058(2) 0.0010(16) 0.0010(17) 0.0157(15)
N1A 0.0537(18) 0.0343(15) 0.070(2) 0.0075(14) 0.0061(16) 0.0169(14)
O1A 0.0740(15) 0.0349(12) 0.0797(17) 0.0128(11) 0.0202(12) 0.0282(11)
C2A 0.057(2) 0.063(2) 0.088(3) 0.017(2) 0.020(2) 0.0218(18)
C3A 0.0474(19) 0.0430(19) 0.063(2) -0.0030(17) 0.0137(17) 0.0078(16)
C4A 0.076(3) 0.064(2) 0.072(3) -0.011(2) 0.008(2) -0.016(2)
C5A 0.087(3) 0.118(4) 0.056(3) -0.003(3) -0.007(2) -0.001(3)
C6A 0.093(3) 0.095(3) 0.066(3) 0.017(3) 0.015(3) 0.015(3)
C7A 0.103(3) 0.053(2) 0.092(3) 0.010(2) 0.013(3) -0.007(2)
C8A 0.066(2) 0.062(2) 0.078(3) 0.000(2) -0.002(2) -0.007(2)
C1B 0.052(2) 0.0412(19) 0.063(2) 0.0059(16) 0.0075(17) 0.0198(16)
N1B 0.0604(19) 0.0326(16) 0.075(2) 0.0062(15) 0.0130(17) 0.0208(15)
O1B 0.0822(17) 0.0372(13) 0.0998(19) 0.0162(12) 0.0365(14) 0.0306(12)
C2B 0.054(2) 0.059(2) 0.082(3) 0.016(2) 0.0126(19) 0.0188(18)
C3B 0.0391(17) 0.0387(18) 0.058(2) -0.0040(17) 0.0080(15) 0.0065(15)
C4B 0.088(3) 0.060(2) 0.080(3) -0.016(2) 0.003(2) -0.018(2)
C5B 0.086(3) 0.133(4) 0.066(3) -0.019(3) -0.013(2) -0.015(3)
C6B 0.091(3) 0.124(4) 0.059(3) 0.027(3) 0.011(3) 0.031(3)
C7B 0.099(3) 0.055(2) 0.092(4) 0.018(3) 0.015(3) 0.004(2)
C8B 0.072(2) 0.048(2) 0.068(3) -0.008(2) -0.004(2) -0.0085(18)
C1C 0.067(2) 0.0324(17) 0.057(2) -0.0010(16) -0.0117(18) 0.0148(17)
N1C 0.0619(19) 0.0308(15) 0.071(2) -0.0075(15) -0.0188(16) 0.0211(14)
O1C 0.0772(17) 0.0433(13) 0.0930(19) -0.0208(12) -0.0297(14) 0.0339(12)
C2C 0.091(3) 0.0360(19) 0.099(3) -0.008(2) -0.034(2) 0.0120(19)
C3C 0.053(2) 0.0327(18) 0.066(2) -0.0141(16) -0.0125(19) 0.0056(15)
C4C 0.059(2) 0.077(3) 0.072(3) 0.002(2) -0.003(2) 0.009(2)
C5C 0.060(3) 0.100(3) 0.103(4) -0.007(3) -0.024(3) 0.019(2)
C6C 0.113(4) 0.076(3) 0.073(3) -0.003(2) -0.032(3) -0.002(3)
C7C 0.103(4) 0.099(3) 0.069(3) -0.006(3) 0.004(3) -0.022(3)
C8C 0.055(2) 0.079(3) 0.093(3) -0.024(3) 0.002(2) -0.002(2)
C1D 0.064(2) 0.0363(18) 0.067(2) -0.0028(17) -0.0121(18) 0.0124(17)
N1D 0.0601(19) 0.0312(15) 0.080(2) -0.0105(16) -0.0123(16) 0.0215(15)
O1D 0.0770(17) 0.0391(13) 0.110(2) -0.0278(13) -0.0346(15) 0.0343(12)
C2D 0.080(3) 0.0349(19) 0.102(3) -0.016(2) -0.025(2) 0.0090(18)
C3D 0.054(2) 0.0342(18) 0.065(2) -0.0134(16) -0.0057(18) 0.0056(16)
C4D 0.054(2) 0.062(2) 0.084(3) -0.005(2) -0.001(2) -0.0018(19)
C5D 0.072(3) 0.077(3) 0.105(4) -0.008(3) -0.026(3) 0.008(2)
C6D 0.146(5) 0.077(3) 0.072(4) -0.009(3) -0.042(4) -0.010(3)
C7D 0.148(5) 0.112(4) 0.062(3) -0.010(3) 0.015(3) -0.049(4)
C8D 0.062(3) 0.100(3) 0.088(3) -0.023(3) 0.012(3) -0.006(2)

loop_
_atom_type_symbol
_atom_type_description
_atom_type_scat_dispersion_real
_atom_type_scat_dispersion_imag
_atom_type_scat_source
C C 0.0033 0.0016 'International Tables Vol C Tables 4.2.6.8 and 6.1.1.4'
H H 0.0000 0.0000 'International Tables Vol C Tables 4.2.6.8 and 6.1.1.4'
N N 0.0061 0.0033 'International Tables Vol C Tables 4.2.6.8 and 6.1.1.4'
O O 0.0106 0.0060 'International Tables Vol C Tables 4.2.6.8 and 6.1.1.4'

loop_
_geom_angle_atom_site_label_1
_geom_angle_atom_site_label_2
_geom_angle_atom_site_label_3
_geom_angle
_geom_angle_site_symmetry_1
_geom_angle_site_symmetry_3
_geom_angle_publ_flag
N1A C1A C2A 116.7(3) . . ?
O1A C1A N1A 121.5(3) . . ?
O1A C1A C2A 121.8(3) . . ?
C1A N1A H1AA 115(2) . . ?
C1A N1A H1AB 121(2) . . ?
H1AA N1A H1AB 122(3) . . ?
C1A C2A H2AA 109.0 . . ?
C1A C2A H2AB 109.0 . . ?
C1A C2A C3A 113.0(3) . . ?
H2AA C2A H2AB 107.8 . . ?
C3A C2A H2AA 109.0 . . ?
C3A C2A H2AB 109.0 . . ?
C4A C3A C2A 120.0(3) . . ?
C8A C3A C2A 122.8(3) . . ?
C8A C3A C4A 117.2(3) . . ?
C3A C4A H4A 119.3 . . ?
C5A C4A C3A 121.4(4) . . ?
C5A C4A H4A 119.3 . . ?
C4A C5A H5A 119.8 . . ?
C6A C5A C4A 120.4(4) . . ?
C6A C5A H5A 119.8 . . ?
C5A C6A H6A 120.3 . . ?
C7A C6A C5A 119.4(4) . . ?
C7A C6A H6A 120.3 . . ?
C6A C7A H7A 119.6 . . ?
C6A C7A C8A 120.8(4) . . ?
C8A C7A H7A 119.6 . . ?
C3A C8A C7A 120.7(4) . . ?
C3A C8A H8A 119.6 . . ?
C7A C8A H8A 119.6 . . ?
N1B C1B C2B 118.1(3) . . ?
O1B C1B N1B 121.4(3) . . ?
O1B C1B C2B 120.4(3) . . ?
C1B N1B H1BA 121(2) . . ?
C1B N1B H1BB 117(2) . . ?
H1BA N1B H1BB 121(3) . . ?
C1B C2B H2BA 109.4 . . ?
C1B C2B H2BB 109.4 . . ?
C1B C2B C3B 111.0(3) . . ?
H2BA C2B H2BB 108.0 . . ?
C3B C2B H2BA 109.4 . . ?
C3B C2B H2BB 109.4 . . ?
C4B C3B C2B 120.3(3) . . ?
C4B C3B C8B 118.3(3) . . ?
C8B C3B C2B 121.4(3) . . ?
C3B C4B H4B 119.5 . . ?
C5B C4B C3B 121.1(4) . . ?
C5B C4B H4B 119.5 . . ?
C4B C5B H5B 119.6 . . ?
C4B C5B C6B 120.7(4) . . ?
C6B C5B H5B 119.6 . . ?
C5B C6B H6B 120.4 . . ?
C7B C6B C5B 119.3(4) . . ?
C7B C6B H6B 120.4 . . ?
C6B C7B H7B 120.2 . . ?
C6B C7B C8B 119.6(4) . . ?
C8B C7B H7B 120.2 . . ?
C3B C8B C7B 121.1(4) . . ?
C3B C8B H8B 119.5 . . ?
C7B C8B H8B 119.5 . . ?
N1C C1C C2C 117.1(3) . . ?
O1C C1C N1C 121.3(3) . . ?
O1C C1C C2C 121.6(3) . . ?
C1C N1C H1CA 117.9(18) . . ?
C1C N1C H1CB 121(2) . . ?
H1CA N1C H1CB 121(3) . . ?
C1C C2C H2CA 109.1 . . ?
C1C C2C H2CB 109.1 . . ?
C1C C2C C3C 112.5(3) . . ?
H2CA C2C H2CB 107.8 . . ?
C3C C2C H2CA 109.1 . . ?
C3C C2C H2CB 109.1 . . ?
C4C C3C C2C 121.7(3) . . ?
C4C C3C C8C 117.2(3) . . ?
C8C C3C C2C 121.0(3) . . ?
C3C C4C H4C 119.4 . . ?
C3C C4C C5C 121.2(4) . . ?
C5C C4C H4C 119.4 . . ?
C4C C5C H5C 119.5 . . ?
C6C C5C C4C 121.0(4) . . ?
C6C C5C H5C 119.5 . . ?
C5C C6C H6C 120.5 . . ?
C5C C6C C7C 119.1(4) . . ?
C7C C6C H6C 120.5 . . ?
C6C C7C H7C 119.8 . . ?
C6C C7C C8C 120.5(4) . . ?
C8C C7C H7C 119.8 . . ?
C3C C8C H8C 119.5 . . ?
C7C C8C C3C 121.0(4) . . ?
C7C C8C H8C 119.5 . . ?
N1D C1D C2D 118.1(3) . . ?
O1D C1D N1D 121.0(3) . . ?
O1D C1D C2D 120.8(3) . . ?
C1D N1D H1DA 121(2) . . ?
C1D N1D H1DB 116(2) . . ?
H1DA N1D H1DB 123(3) . . ?
C1D C2D H2DA 109.1 . . ?
C1D C2D H2DB 109.1 . . ?
H2DA C2D H2DB 107.8 . . ?
C3D C2D C1D 112.6(3) . . ?
C3D C2D H2DA 109.1 . . ?
C3D C2D H2DB 109.1 . . ?
C4D C3D C2D 122.4(4) . . ?
C4D C3D C8D 117.4(4) . . ?
C8D C3D C2D 120.2(4) . . ?
C3D C4D H4D 119.0 . . ?
C3D C4D C5D 122.1(4) . . ?
C5D C4D H4D 119.0 . . ?
C4D C5D H5D 120.2 . . ?
C6D C5D C4D 119.6(4) . . ?
C6D C5D H5D 120.2 . . ?
C5D C6D H6D 120.2 . . ?
C7D C6D C5D 119.7(5) . . ?
C7D C6D H6D 120.2 . . ?
C6D C7D H7D 119.7 . . ?
C6D C7D C8D 120.5(5) . . ?
C8D C7D H7D 119.7 . . ?
C3D C8D C7D 120.7(4) . . ?
C3D C8D H8D 119.7 . . ?
C7D C8D H8D 119.7 . . ?

loop_
_geom_bond_atom_site_label_1
_geom_bond_atom_site_label_2
_geom_bond_distance
_geom_bond_site_symmetry_2
_geom_bond_publ_flag
C1A N1A 1.314(4) . ?
C1A O1A 1.238(3) . ?
C1A C2A 1.493(4) . ?
N1A H1AA 0.97(4) . ?
N1A H1AB 0.89(4) . ?
C2A H2AA 0.9800 . ?
C2A H2AB 0.9800 . ?
C2A C3A 1.495(4) . ?
C3A C4A 1.387(5) . ?
C3A C8A 1.363(4) . ?
C4A H4A 0.9400 . ?
C4A C5A 1.366(5) . ?
C5A H5A 0.9400 . ?
C5A C6A 1.351(6) . ?
C6A H6A 0.9400 . ?
C6A C7A 1.349(5) . ?
C7A H7A 0.9400 . ?
C7A C8A 1.386(5) . ?
C8A H8A 0.9400 . ?
C1B N1B 1.311(4) . ?
C1B O1B 1.236(3) . ?
C1B C2B 1.496(4) . ?
N1B H1BA 0.94(3) . ?
N1B H1BB 0.91(2) . ?
C2B H2BA 0.9800 . ?
C2B H2BB 0.9800 . ?
C2B C3B 1.503(4) . ?
C3B C4B 1.356(4) . ?
C3B C8B 1.363(4) . ?
C4B H4B 0.9400 . ?
C4B C5B 1.356(4) . ?
C5B H5B 0.9400 . ?
C5B C6B 1.359(6) . ?
C6B H6B 0.9400 . ?
C6B C7B 1.357(6) . ?
C7B H7B 0.9400 . ?
C7B C8B 1.376(5) . ?
C8B H8B 0.9400 . ?
C1C N1C 1.308(4) . ?
C1C O1C 1.239(3) . ?
C1C C2C 1.498(4) . ?
N1C H1CA 0.97(3) . ?
N1C H1CB 0.84(3) . ?
C2C H2CA 0.9800 . ?
C2C H2CB 0.9800 . ?
C2C C3C 1.499(5) . ?
C3C C4C 1.360(4) . ?
C3C C8C 1.373(4) . ?
C4C H4C 0.9400 . ?
C4C C5C 1.365(4) . ?
C5C H5C 0.9400 . ?
C5C C6C 1.344(6) . ?
C6C H6C 0.9400 . ?
C6C C7C 1.348(6) . ?
C7C H7C 0.9400 . ?
C7C C8C 1.371(5) . ?
C8C H8C 0.9400 . ?
C1D N1D 1.313(4) . ?
C1D O1D 1.240(3) . ?
C1D C2D 1.500(4) . ?
N1D H1DA 0.84(3) . ?
N1D H1DB 0.97(4) . ?
C2D H2DA 0.9800 . ?
C2D H2DB 0.9800 . ?
C2D C3D 1.493(5) . ?
C3D C4D 1.363(4) . ?
C3D C8D 1.364(5) . ?
C4D H4D 0.9400 . ?
C4D C5D 1.366(5) . ?
C5D H5D 0.9400 . ?
C5D C6D 1.349(6) . ?
C6D H6D 0.9400 . ?
C6D C7D 1.349(7) . ?
C7D H7D 0.9400 . ?
C7D C8D 1.376(6) . ?
C8D H8D 0.9400 . ?

loop_
_geom_hbond_atom_site_label_D
_geom_hbond_atom_site_label_H
_geom_hbond_atom_site_label_A
_geom_hbond_distance_DH
_geom_hbond_distance_HA
_geom_hbond_distance_DA
_geom_hbond_angle_DHA
_geom_hbond_site_symmetry_A
N1A H1AA O1C 0.97(4) 1.88(4) 2.852(4) 172(3) .
N1A H1AB O1A 0.89(4) 2.04(4) 2.918(4) 172(3) 7
N1B H1BA O1B 0.94(3) 1.93(3) 2.863(4) 170(3) 5_665
N1B H1BB O1D 0.91(2) 1.95(3) 2.829(3) 162(3) .
N1C H1CA O1C 0.97(3) 1.92(3) 2.886(4) 170(3) 5_565
N1C H1CB O1B 0.84(3) 2.00(3) 2.817(4) 164(3) 3_455
N1D H1DA O1A 0.84(3) 2.08(3) 2.869(4) 156(3) 1_565
N1D H1DB O1D 0.97(4) 1.91(4) 2.887(4) 179(4) 7_565

loop_
_geom_torsion_atom_site_label_1
_geom_torsion_atom_site_label_2
_geom_torsion_atom_site_label_3
_geom_torsion_atom_site_label_4
_geom_torsion
_geom_torsion_site_symmetry_1
_geom_torsion_site_symmetry_2
_geom_torsion_site_symmetry_3
_geom_torsion_site_symmetry_4
_geom_torsion_publ_flag
C1A C2A C3A C4A 68.1(4) . . . . ?
C1A C2A C3A C8A -111.3(4) . . . . ?
N1A C1A C2A C3A -147.9(3) . . . . ?
O1A C1A C2A C3A 32.9(5) . . . . ?
C2A C3A C4A C5A -178.4(3) . . . . ?
C2A C3A C8A C7A 178.8(3) . . . . ?
C3A C4A C5A C6A -1.4(6) . . . . ?
C4A C3A C8A C7A -0.6(5) . . . . ?
C4A C5A C6A C7A 1.2(6) . . . . ?
C5A C6A C7A C8A -0.7(6) . . . . ?
C6A C7A C8A C3A 0.5(6) . . . . ?
C8A C3A C4A C5A 1.1(5) . . . . ?
C1B C2B C3B C4B 76.3(4) . . . . ?
C1B C2B C3B C8B -104.9(4) . . . . ?
N1B C1B C2B C3B -129.4(3) . . . . ?
O1B C1B C2B C3B 51.6(5) . . . . ?
C2B C3B C4B C5B -179.4(3) . . . . ?
C2B C3B C8B C7B 179.2(3) . . . . ?
C3B C4B C5B C6B -1.1(6) . . . . ?
C4B C3B C8B C7B -2.0(5) . . . . ?
C4B C5B C6B C7B 0.8(7) . . . . ?
C5B C6B C7B C8B -1.0(6) . . . . ?
C6B C7B C8B C3B 1.6(6) . . . . ?
C8B C3B C4B C5B 1.7(5) . . . . ?
C1C C2C C3C C4C 100.0(4) . . . . ?
C1C C2C C3C C8C -77.4(4) . . . . ?
N1C C1C C2C C3C 144.1(3) . . . . ?
O1C C1C C2C C3C -37.6(5) . . . . ?
C2C C3C C4C C5C -178.8(3) . . . . ?
C2C C3C C8C C7C 178.3(3) . . . . ?
C3C C4C C5C C6C 1.5(6) . . . . ?
C4C C3C C8C C7C 0.7(5) . . . . ?
C4C C5C C6C C7C -1.2(7) . . . . ?
C5C C6C C7C C8C 0.6(7) . . . . ?
C6C C7C C8C C3C -0.4(6) . . . . ?
C8C C3C C4C C5C -1.2(5) . . . . ?
C1D C2D C3D C4D 111.8(4) . . . . ?
C1D C2D C3D C8D -68.3(4) . . . . ?
N1D C1D C2D C3D 135.0(3) . . . . ?
O1D C1D C2D C3D -45.9(5) . . . . ?
C2D C3D C4D C5D 179.9(3) . . . . ?
C2D C3D C8D C7D 179.5(3) . . . . ?
C3D C4D C5D C6D -0.6(6) . . . . ?
C4D C3D C8D C7D -0.6(5) . . . . ?
C4D C5D C6D C7D 1.8(7) . . . . ?
C5D C6D C7D C8D -2.4(7) . . . . ?
C6D C7D C8D C3D 1.8(7) . . . . ?
C8D C3D C4D C5D 0.0(5) . . . . ?
